data_4309259
loop_
_publ_author_name
'Haiyang He'
'Malgorzata Lipowska'
'Xiaolong Xu'
'Andrew T. Taylor'
'Maria Carlone'
'Luigi G. Marzilli'

_publ_contact_author_address
;
Emory University
Department of Chemistry
X-ray Crystallography Laboratory
Atlanta GA 30322-2210
USA
;
_publ_contact_author_email khardca@emory.edu
_publ_contact_author_fax 404-727-6586
_publ_contact_author_name 'Kenneth I. Hardcastle'
_publ_contact_author_phone 404-727-6140
_publ_section_title
;
Re(CO)3 Complexes Synthesized via an Improved Preparation of
Aqueous fac-[Re(CO)3(H2O)3]+ as an Aid in Assessing 99mTc Imaging Agents.
Structural Characterization and Solution Behavior of Complexes with
Thioether-Bearing Amino Acids as Tridentate Ligands
;
_journal_name_full 'Inorganic Chemistry'
_journal_page_first 5437
_journal_page_last 5446
_journal_paper_doi 10.1021/ic0501869
_journal_volume 44
_journal_year 2005
_chemical_formula_moiety 'C8 H10 N O5 Re S'
_chemical_formula_sum 'C8 H10 N O5 Re S'
_chemical_formula_weight 418.43
_chemical_name_systematic
; 
 ? 
;
_space_group_IT_number 14
_symmetry_cell_setting monoclinic
_symmetry_space_group_name_Hall '-P 2ybc'
_symmetry_space_group_name_H-M 'P 1 21/c 1'
_atom_sites_solution_hydrogens geom
_atom_sites_solution_primary direct
_atom_sites_solution_secondary difmap
_audit_creation_method SHELXL-97
_cell_angle_alpha 90.00
_cell_angle_beta 106.953(1)
_cell_angle_gamma 90.00
_cell_formula_units_Z 4
_cell_length_a 14.1703(2)
_cell_length_b 7.9202(1)
_cell_length_c 10.9282(2)
_cell_measurement_reflns_used 4943
_cell_measurement_temperature 173(2)
_cell_measurement_theta_max 66.54
_cell_measurement_theta_min 3.26
_cell_volume 1173.19(3)
_computing_cell_refinement 'Bruker SMART'
_computing_data_collection 'Bruker SMART'
_computing_data_reduction 'Bruker SAINT'
_computing_molecular_graphics 'Bruker SHELXTL'
_computing_publication_material 'Bruker SHELXTL'
_computing_structure_refinement 'SHELXL-97 (Sheldrick, 1997)'
_computing_structure_solution 'SHELXS-97 (Sheldrick, 1990)'
_diffrn_ambient_temperature 173(2)
_diffrn_measured_fraction_theta_full 0.578
_diffrn_measured_fraction_theta_max 0.578
_diffrn_measurement_device_type 'CCD area detector'
_diffrn_measurement_method 'phi and omega scans'
_diffrn_radiation_monochromator graphite
_diffrn_radiation_source 'fine-focus sealed tube'
_diffrn_radiation_type CuK\a
_diffrn_radiation_wavelength 1.54178
_diffrn_reflns_av_R_equivalents 0.0453
_diffrn_reflns_av_sigmaI/netI 0.0604
_diffrn_reflns_limit_h_max 16
_diffrn_reflns_limit_h_min -15
_diffrn_reflns_limit_k_max 8
_diffrn_reflns_limit_k_min -9
_diffrn_reflns_limit_l_max 12
_diffrn_reflns_limit_l_min -13
_diffrn_reflns_number 2605
_diffrn_reflns_theta_full 66.52
_diffrn_reflns_theta_max 66.52
_diffrn_reflns_theta_min 6.47
_exptl_absorpt_coefficient_mu 22.022
_exptl_absorpt_correction_T_max 0.4729
_exptl_absorpt_correction_T_min 0.0728
_exptl_absorpt_correction_type multi-scan
_exptl_absorpt_process_details 'SADABS V2.10, Sheldrick 2003'
_exptl_crystal_colour colorless
_exptl_crystal_density_diffrn 2.369
_exptl_crystal_density_method 'not measured'
_exptl_crystal_description plate
_exptl_crystal_F_000 784
_exptl_crystal_size_max 0.25
_exptl_crystal_size_mid 0.10
_exptl_crystal_size_min 0.04
_refine_diff_density_max 1.322
_refine_diff_density_min -1.261
_refine_diff_density_rms 0.223
_refine_ls_extinction_method none
_refine_ls_goodness_of_fit_ref 1.114
_refine_ls_hydrogen_treatment mixed
_refine_ls_matrix_type full
_refine_ls_number_parameters 146
_refine_ls_number_reflns 1194
_refine_ls_number_restraints 0
_refine_ls_restrained_S_all 1.114
_refine_ls_R_factor_all 0.0456
_refine_ls_R_factor_gt 0.0439
_refine_ls_shift/su_max 0.000
_refine_ls_shift/su_mean 0.000
_refine_ls_structure_factor_coef Fsqd
_refine_ls_weighting_details 'calc w=1/[\s^2^(Fo^2^)+(0.0728P)^2^+0.0000P] where P=(Fo^2^+2Fc^2^)/3'
_refine_ls_weighting_scheme calc
_refine_ls_wR_factor_gt 0.1121
_refine_ls_wR_factor_ref 0.1139
_reflns_number_gt 1131
_reflns_number_total 1194
_reflns_threshold_expression >2sigma(I)
_cod_data_source_file ic0501869si20050418_102502_3.cif
_cod_data_source_block 4
_cod_depositor_comments
;
The following automatic conversions were performed:
'_symmetry_cell_setting' value 'Monoclinic' changed to 'monoclinic'
according to '/home/saulius/struct/CIF-dictionaries/cif_core.dic'
dictionary named 'cif_core.dic' version 2.4.1 from 2010-06-29.

Automatic conversion script
Id: cif_fix_enum 1527 2010-12-29 10:47:43Z saulius 
;
_cod_database_code 4309259

loop_
_symmetry_equiv_pos_as_xyz
'x, y, z'
'-x, y+1/2, -z+1/2'
'-x, -y, -z'
'x, -y-1/2, z-1/2'

loop_
_atom_site_label
_atom_site_type_symbol
_atom_site_fract_x
_atom_site_fract_y
_atom_site_fract_z
_atom_site_U_iso_or_equiv
_atom_site_adp_type
_atom_site_occupancy
_atom_site_symmetry_multiplicity
_atom_site_calc_flag
_atom_site_refinement_flags
_atom_site_disorder_assembly
_atom_site_disorder_group
Re1 Re 0.73519(3) 0.13488(4) 0.67842(4) 0.0163(2) Uani 1 1 d . . .
S1 S 0.70443(17) 0.4076(3) 0.7754(2) 0.0224(5) Uani 1 1 d . . .
C1 C 0.6154(9) 0.1551(12) 0.5381(11) 0.023(2) Uani 1 1 d . . .
C2 C 0.7656(7) -0.0724(12) 0.6040(8) 0.024(2) Uani 1 1 d . . .
C3 C 0.6610(7) 0.0105(11) 0.7686(10) 0.026(2) Uani 1 1 d . . .
C4 C 0.9352(6) 0.2910(11) 0.8168(8) 0.0212(18) Uani 1 1 d . . .
H4 H 1.0059 0.2651 0.8617 0.025 Uiso 1 1 calc R . .
C5 C 0.9064(7) 0.4578(12) 0.8678(9) 0.0251(19) Uani 1 1 d . . .
H5A H 0.9611 0.5394 0.8778 0.030 Uiso 1 1 calc R . .
H5B H 0.8986 0.4375 0.9537 0.030 Uiso 1 1 calc R . .
C6 C 0.9216(7) 0.3109(12) 0.6731(9) 0.0214(19) Uani 1 1 d . . .
C7 C 0.8103(8) 0.5382(11) 0.7819(10) 0.029(2) Uani 1 1 d . . .
H4A H 0.8159 0.5536 0.6944 0.035 Uiso 1 1 calc R . .
H4B H 0.8011 0.6509 0.8160 0.035 Uiso 1 1 calc R . .
C8 C 0.6092(8) 0.5252(13) 0.6566(12) 0.037(2) Uani 1 1 d . . .
H8A H 0.6042 0.6395 0.6885 0.056 Uiso 1 1 calc R . .
H8B H 0.5457 0.4674 0.6413 0.056 Uiso 1 1 calc R . .
H8C H 0.6269 0.5317 0.5764 0.056 Uiso 1 1 calc R . .
N1 N 0.8726(7) 0.1497(10) 0.8358(9) 0.022(2) Uani 1 1 d . . .
H1A H 0.8580 0.1645 0.9118 0.027 Uiso 1 1 calc R . .
H1B H 0.9068 0.0499 0.8408 0.027 Uiso 1 1 calc R . .
O1 O 0.5462(7) 0.1674(11) 0.4525(9) 0.0384(19) Uani 1 1 d . . .
O2 O 0.7780(7) -0.1904(9) 0.5536(8) 0.0389(18) Uani 1 1 d . . .
O3 O 0.6219(6) -0.0667(10) 0.8269(8) 0.0399(19) Uani 1 1 d . . .
O4 O 0.9883(7) 0.3704(7) 0.6362(9) 0.032(2) Uani 1 1 d . . .
O5 O 0.8373(5) 0.2675(8) 0.5987(6) 0.0218(12) Uani 1 1 d . . .

loop_
_atom_site_aniso_label
_atom_site_aniso_U_11
_atom_site_aniso_U_22
_atom_site_aniso_U_33
_atom_site_aniso_U_23
_atom_site_aniso_U_13
_atom_site_aniso_U_12
Re1 0.0121(4) 0.0197(3) 0.0145(3) 0.00139(12) -0.0004(3) -0.00097(11)
S1 0.0202(12) 0.0262(10) 0.0195(11) -0.0015(9) 0.0038(11) 0.0009(9)
C1 0.020(6) 0.028(5) 0.015(5) 0.000(4) -0.004(5) 0.000(4)
C2 0.035(6) 0.025(5) 0.013(4) 0.008(4) 0.007(5) -0.006(4)
C3 0.024(5) 0.026(5) 0.030(5) 0.003(4) 0.010(5) -0.003(4)
C4 0.012(4) 0.029(5) 0.016(4) 0.005(4) -0.006(4) -0.005(4)
C5 0.027(5) 0.028(5) 0.018(4) -0.006(4) 0.002(4) -0.010(4)
C6 0.013(5) 0.023(4) 0.026(5) 0.005(4) 0.003(5) 0.000(4)
C7 0.032(5) 0.021(4) 0.033(5) -0.003(4) 0.009(5) -0.003(4)
C8 0.022(5) 0.034(5) 0.049(6) -0.003(5) 0.000(5) 0.008(4)
N1 0.017(5) 0.035(5) 0.014(4) 0.005(3) 0.003(4) 0.000(3)
O1 0.015(4) 0.058(4) 0.031(4) 0.005(4) -0.011(4) -0.002(3)
O2 0.064(5) 0.023(3) 0.035(4) 0.001(3) 0.022(4) 0.003(4)
O3 0.042(5) 0.041(4) 0.040(4) 0.002(4) 0.018(4) -0.012(4)
O4 0.028(5) 0.043(5) 0.026(4) 0.001(3) 0.011(5) -0.009(3)
O5 0.018(3) 0.029(3) 0.014(3) 0.003(3) -0.002(3) 0.000(3)

loop_
_atom_type_symbol
_atom_type_description
_atom_type_scat_dispersion_real
_atom_type_scat_dispersion_imag
_atom_type_scat_source
C C 0.0181 0.0091 'International Tables Vol C Tables 4.2.6.8 and 6.1.1.4'
H H 0.0000 0.0000 'International Tables Vol C Tables 4.2.6.8 and 6.1.1.4'
N N 0.0311 0.0180 'International Tables Vol C Tables 4.2.6.8 and 6.1.1.4'
O O 0.0492 0.0322 'International Tables Vol C Tables 4.2.6.8 and 6.1.1.4'
S S 0.3331 0.5567 'International Tables Vol C Tables 4.2.6.8 and 6.1.1.4'
Re Re -5.2083 5.8923 'International Tables Vol C Tables 4.2.6.8 and 6.1.1.4'

loop_
_geom_angle_atom_site_label_1
_geom_angle_atom_site_label_2
_geom_angle_atom_site_label_3
_geom_angle
_geom_angle_site_symmetry_1
_geom_angle_site_symmetry_3
_geom_angle_publ_flag
C3 Re1 C1 87.9(4) . . ?
C3 Re1 C2 90.2(4) . . ?
C1 Re1 C2 89.4(4) . . ?
C3 Re1 O5 171.9(4) . . ?
C1 Re1 O5 100.1(4) . . ?
C2 Re1 O5 89.2(3) . . ?
C3 Re1 N1 96.8(4) . . ?
C1 Re1 N1 172.1(4) . . ?
C2 Re1 N1 96.8(4) . . ?
O5 Re1 N1 75.2(3) . . ?
C3 Re1 S1 92.1(3) . . ?
C1 Re1 S1 92.5(3) . . ?
C2 Re1 S1 177.1(3) . . ?
O5 Re1 S1 88.35(17) . . ?
N1 Re1 S1 81.1(2) . . ?
C7 S1 C8 99.7(5) . . ?
C7 S1 Re1 105.5(3) . . ?
C8 S1 Re1 108.8(4) . . ?
O1 C1 Re1 177.8(10) . . ?
O2 C2 Re1 175.2(9) . . ?
O3 C3 Re1 176.1(9) . . ?
N1 C4 C6 108.7(7) . . ?
N1 C4 C5 111.5(7) . . ?
C6 C4 C5 108.4(8) . . ?
N1 C4 H4 109.4 . . ?
C6 C4 H4 109.4 . . ?
C5 C4 H4 109.4 . . ?
C4 C5 C7 114.4(8) . . ?
C4 C5 H5A 108.6 . . ?
C7 C5 H5A 108.6 . . ?
C4 C5 H5B 108.6 . . ?
C7 C5 H5B 108.6 . . ?
H5A C5 H5B 107.6 . . ?
O4 C6 O5 124.1(9) . . ?
O4 C6 C4 119.9(9) . . ?
O5 C6 C4 116.0(7) . . ?
C5 C7 S1 111.2(6) . . ?
C5 C7 H4A 109.4 . . ?
S1 C7 H4A 109.4 . . ?
C5 C7 H4B 109.4 . . ?
S1 C7 H4B 109.4 . . ?
H4A C7 H4B 108.0 . . ?
S1 C8 H8A 109.5 . . ?
S1 C8 H8B 109.5 . . ?
H8A C8 H8B 109.5 . . ?
S1 C8 H8C 109.5 . . ?
H8A C8 H8C 109.5 . . ?
H8B C8 H8C 109.5 . . ?
C4 N1 Re1 111.2(6) . . ?
C4 N1 H1A 109.4 . . ?
Re1 N1 H1A 109.4 . . ?
C4 N1 H1B 109.4 . . ?
Re1 N1 H1B 109.4 . . ?
H1A N1 H1B 108.0 . . ?
C6 O5 Re1 118.9(5) . . ?

loop_
_geom_bond_atom_site_label_1
_geom_bond_atom_site_label_2
_geom_bond_distance
_geom_bond_site_symmetry_2
_geom_bond_publ_flag
Re1 C3 1.910(8) . ?
Re1 C1 1.934(13) . ?
Re1 C2 1.935(10) . ?
Re1 O5 2.166(6) . ?
Re1 N1 2.194(11) . ?
Re1 S1 2.499(2) . ?
S1 C7 1.806(10) . ?
S1 C8 1.831(12) . ?
C1 O1 1.145(15) . ?
C2 O2 1.125(13) . ?
C3 O3 1.137(12) . ?
C4 N1 1.479(11) . ?
C4 C6 1.534(12) . ?
C4 C5 1.535(13) . ?
C4 H4 1.0000 . ?
C5 C7 1.548(15) . ?
C5 H5A 0.9900 . ?
C5 H5B 0.9900 . ?
C6 O4 1.225(12) . ?
C6 O5 1.281(11) . ?
C7 H4A 0.9900 . ?
C7 H4B 0.9900 . ?
C8 H8A 0.9800 . ?
C8 H8B 0.9800 . ?
C8 H8C 0.9800 . ?
N1 H1A 0.9200 . ?
N1 H1B 0.9200 . ?

loop_
_geom_hbond_atom_site_label_D
_geom_hbond_atom_site_label_H
_geom_hbond_atom_site_label_A
_geom_hbond_distance_DH
_geom_hbond_distance_HA
_geom_hbond_distance_DA
_geom_hbond_angle_DHA
_geom_hbond_site_symmetry_A
N1 H1A O5 0.92 2.21 3.126(10) 171.6 4_566
N1 H1A O4 0.92 2.62 3.217(14) 123.2 4_566
N1 H1B O4 0.92 2.02 2.918(11) 165.4 2_746

loop_
_geom_torsion_atom_site_label_1
_geom_torsion_atom_site_label_2
_geom_torsion_atom_site_label_3
_geom_torsion_atom_site_label_4
_geom_torsion
_geom_torsion_site_symmetry_1
_geom_torsion_site_symmetry_2
_geom_torsion_site_symmetry_3
_geom_torsion_site_symmetry_4
_geom_torsion_publ_flag
C3 Re1 S1 C7 150.7(5) . . . . ?
C1 Re1 S1 C7 -121.2(5) . . . . ?
C2 Re1 S1 C7 9(5) . . . . ?
O5 Re1 S1 C7 -21.2(4) . . . . ?
N1 Re1 S1 C7 54.1(4) . . . . ?
C3 Re1 S1 C8 -103.1(5) . . . . ?
C1 Re1 S1 C8 -15.1(5) . . . . ?
C2 Re1 S1 C8 115(5) . . . . ?
O5 Re1 S1 C8 85.0(4) . . . . ?
N1 Re1 S1 C8 160.3(4) . . . . ?
C3 Re1 C1 O1 -151(24) . . . . ?
C2 Re1 C1 O1 -61(24) . . . . ?
O5 Re1 C1 O1 28(24) . . . . ?
N1 Re1 C1 O1 81(24) . . . . ?
S1 Re1 C1 O1 117(24) . . . . ?
C3 Re1 C2 O2 96(10) . . . . ?
C1 Re1 C2 O2 8(10) . . . . ?
O5 Re1 C2 O2 -92(10) . . . . ?
N1 Re1 C2 O2 -167(10) . . . . ?
S1 Re1 C2 O2 -122(9) . . . . ?
C1 Re1 C3 O3 164(13) . . . . ?
C2 Re1 C3 O3 74(13) . . . . ?
O5 Re1 C3 O3 -11(15) . . . . ?
N1 Re1 C3 O3 -23(13) . . . . ?
S1 Re1 C3 O3 -104(13) . . . . ?
N1 C4 C5 C7 -75.5(10) . . . . ?
C6 C4 C5 C7 44.2(10) . . . . ?
N1 C4 C6 O4 -152.6(8) . . . . ?
C5 C4 C6 O4 86.0(10) . . . . ?
N1 C4 C6 O5 29.6(11) . . . . ?
C5 C4 C6 O5 -91.8(9) . . . . ?
C4 C5 C7 S1 65.5(9) . . . . ?
C8 S1 C7 C5 -174.4(7) . . . . ?
Re1 S1 C7 C5 -61.7(7) . . . . ?
C6 C4 N1 Re1 -34.1(8) . . . . ?
C5 C4 N1 Re1 85.3(8) . . . . ?
C3 Re1 N1 C4 -158.6(6) . . . . ?
C1 Re1 N1 C4 -31(3) . . . . ?
C2 Re1 N1 C4 110.4(6) . . . . ?
O5 Re1 N1 C4 23.1(6) . . . . ?
S1 Re1 N1 C4 -67.5(6) . . . . ?
O4 C6 O5 Re1 172.2(7) . . . . ?
C4 C6 O5 Re1 -10.1(10) . . . . ?
C3 Re1 O5 C6 -19(3) . . . . ?
C1 Re1 O5 C6 166.2(6) . . . . ?
C2 Re1 O5 C6 -104.6(7) . . . . ?
N1 Re1 O5 C6 -7.3(6) . . . . ?
S1 Re1 O5 C6 73.9(6) . . . . ?
